data_4331608
loop_
_publ_author_name
'Ramababu Bolligarla'
'Samala Nagaprasad Reddy'
'Gummadi Durgaprasad'
'Vudagandla Sreenivasulu'
'Samar K. Das'

_publ_contact_author_address
; 
School of Chemistry
University of Hyderabad
Hyderabad 500 046,
India
;
_publ_contact_author_email skdsc@uohyd.ernet.in
_publ_contact_author_name
;
Dr. Samar K. Das
;
_publ_contact_author_phone +91-40-23011007
_publ_section_title
;
 Influence of the Substituents on the Electronic and Electrochemical
 Properties of a New Square-Planar Nickel-Bis(quinoxaline-6,7-dithiolate)
 System: Synthesis, Spectroscopy, Electrochemistry, Crystallography, and
 Theoretical Investigation
;
_journal_name_full 'Inorganic Chemistry'
_journal_page_first 66
_journal_page_last 76
_journal_paper_doi 10.1021/ic301017g
_journal_volume 52
_journal_year 2013
_chemical_formula_sum 'C97 H85 N7 Ni O3 P2 S4'
_chemical_formula_weight 1645.61
_chemical_name_systematic
; 
 ? 
;
_space_group_IT_number 15
_symmetry_cell_setting monoclinic
_symmetry_space_group_name_Hall '-C 2yc'
_symmetry_space_group_name_H-M 'C 1 2/c 1'
_atom_sites_solution_hydrogens geom
_atom_sites_solution_primary direct
_atom_sites_solution_secondary difmap
_audit_creation_method SHELXL-97
_cell_angle_alpha 90.00
_cell_angle_beta 102.7670(10)
_cell_angle_gamma 90.00
_cell_formula_units_Z 8
_cell_length_a 19.6540(12)
_cell_length_b 19.3493(12)
_cell_length_c 41.897(3)
_cell_measurement_reflns_used 8972
_cell_measurement_temperature 100(2)
_cell_measurement_theta_max 26.00
_cell_measurement_theta_min 2.27
_cell_volume 15539.1(18)
_computing_cell_refinement 'Bruker SMART'
_computing_data_collection 'Bruker SMART'
_computing_data_reduction 'Bruker SAINT'
_computing_molecular_graphics 'Bruker SHELXTL'
_computing_publication_material 'Bruker SHELXTL'
_computing_structure_refinement 'SHELXL-97 (Sheldrick, 1997)'
_computing_structure_solution 'SHELXS-97 (Sheldrick, 1990)'
_diffrn_ambient_temperature 100(2)
_diffrn_measured_fraction_theta_full 0.998
_diffrn_measured_fraction_theta_max 0.998
_diffrn_measurement_device_type 'CCD area detector'
_diffrn_measurement_method 'phi and omega scans'
_diffrn_radiation_monochromator graphite
_diffrn_radiation_source 'fine-focus sealed tube'
_diffrn_radiation_type MoK\a
_diffrn_radiation_wavelength 0.71073
_diffrn_reflns_av_R_equivalents 0.0862
_diffrn_reflns_av_sigmaI/netI 0.0670
_diffrn_reflns_limit_h_max 24
_diffrn_reflns_limit_h_min -24
_diffrn_reflns_limit_k_max 23
_diffrn_reflns_limit_k_min -23
_diffrn_reflns_limit_l_max 51
_diffrn_reflns_limit_l_min -51
_diffrn_reflns_number 79828
_diffrn_reflns_theta_full 26.03
_diffrn_reflns_theta_max 26.03
_diffrn_reflns_theta_min 1.50
_exptl_absorpt_coefficient_mu 0.459
_exptl_absorpt_correction_T_max 0.9819
_exptl_absorpt_correction_T_min 0.8029
_exptl_absorpt_correction_type empirical
_exptl_absorpt_process_details 'Bruker SADABS'
_exptl_crystal_colour black
_exptl_crystal_density_diffrn 1.407
_exptl_crystal_description block
_exptl_crystal_F_000 6896
_exptl_crystal_size_max 0.50
_exptl_crystal_size_mid 0.26
_exptl_crystal_size_min 0.04
_refine_diff_density_max 0.821
_refine_diff_density_min -0.984
_refine_diff_density_rms 0.108
_refine_ls_extinction_method none
_refine_ls_goodness_of_fit_ref 1.112
_refine_ls_hydrogen_treatment constr
_refine_ls_matrix_type full
_refine_ls_number_parameters 972
_refine_ls_number_reflns 15262
_refine_ls_number_restraints 0
_refine_ls_restrained_S_all 1.112
_refine_ls_R_factor_all 0.1120
_refine_ls_R_factor_gt 0.0875
_refine_ls_shift/su_max 0.001
_refine_ls_shift/su_mean 0.000
_refine_ls_structure_factor_coef Fsqd
_refine_ls_weighting_details 'calc w=1/[\s^2^(Fo^2^)+(0.0591P)^2^+128.6576P] where P=(Fo^2^+2Fc^2^)/3'
_refine_ls_weighting_scheme calc
_refine_ls_wR_factor_gt 0.1805
_refine_ls_wR_factor_ref 0.1924
_reflns_number_gt 12024
_reflns_number_total 15262
_reflns_threshold_expression >2sigma(I)
_cod_data_source_file ic301017g_si_002_3.cif
_cod_data_source_block compound2b
_cod_original_cell_volume 15539.2(17)
_cod_original_sg_symbol_H-M 'C 1 2/c 1 '
_cod_database_code 4331608

loop_
_symmetry_equiv_pos_as_xyz
'x, y, z'
'-x, y, -z+1/2'
'x+1/2, y+1/2, z'
'-x+1/2, y+1/2, -z+1/2'
'-x, -y, -z'
'x, -y, z-1/2'
'-x+1/2, -y+1/2, -z'
'x+1/2, -y+1/2, z-1/2'

loop_
_atom_site_label
_atom_site_type_symbol
_atom_site_fract_x
_atom_site_fract_y
_atom_site_fract_z
_atom_site_U_iso_or_equiv
_atom_site_adp_type
_atom_site_occupancy
_atom_site_symmetry_multiplicity
_atom_site_calc_flag
_atom_site_refinement_flags
_atom_site_disorder_group
C96 C -0.0003(8) -0.0182(8) 0.7737(5) 0.052(4) Uiso 0.56(2) 1 d P 1
N7 N 0.0123(5) -0.0047(5) 0.7598(3) 0.015(4) Uiso 0.44(2) 1 d P 2
Ni1 Ni 0.25816(3) 0.84528(3) 0.765370(14) 0.01437(15) Uani 1 1 d . .
S1 S 0.36168(6) 0.84115(6) 0.79633(3) 0.0175(3) Uani 1 1 d . .
S3 S 0.30556(6) 0.84984(6) 0.72317(3) 0.0188(3) Uani 1 1 d . .
S4 S 0.15450(6) 0.84623(7) 0.73428(3) 0.0192(3) Uani 1 1 d . .
S2 S 0.21079(6) 0.84500(6) 0.80762(3) 0.0182(3) Uani 1 1 d . .
C6 C 0.4058(2) 0.8501(2) 0.86255(11) 0.0147(9) Uani 1 1 d . .
H6 H 0.4507 0.8481 0.8589 0.018 Uiso 1 1 calc R .
C22 C 0.1665(2) 0.8493(2) 0.69455(11) 0.0168(10) Uani 1 1 d . .
C2 C 0.2803(2) 0.8498(2) 0.84148(11) 0.0150(9) Uani 1 1 d . .
C3 C 0.2705(2) 0.8546(2) 0.87292(11) 0.0170(10) Uani 1 1 d . .
H3 H 0.2254 0.8560 0.8764 0.020 Uiso 1 1 calc R .
C1 C 0.3496(2) 0.8479(2) 0.83624(11) 0.0160(9) Uani 1 1 d . .
C5 C 0.3967(2) 0.8554(2) 0.89465(11) 0.0158(10) Uani 1 1 d . .
N1 N 0.45246(19) 0.85715(19) 0.92003(9) 0.0149(8) Uani 1 1 d . .
C7 C 0.4416(2) 0.8622(2) 0.95006(11) 0.0150(9) Uani 1 1 d . .
C15 C 0.5064(2) 0.8610(2) 0.97632(11) 0.0173(10) Uani 1 1 d . .
N4 N 0.06503(19) 0.85705(19) 0.61045(9) 0.0152(8) Uani 1 1 d . .
C25 C 0.1901(2) 0.8618(2) 0.63075(11) 0.0143(9) Uani 1 1 d . .
C26 C 0.2466(2) 0.8574(2) 0.65790(12) 0.0168(10) Uani 1 1 d . .
H26 H 0.2919 0.8584 0.6546 0.020 Uiso 1 1 calc R .
C23 C 0.1110(2) 0.8519(2) 0.66802(11) 0.0183(10) Uani 1 1 d . .
H23 H 0.0658 0.8507 0.6714 0.022 Uiso 1 1 calc R .
C24 C 0.1211(2) 0.8564(2) 0.63600(11) 0.0149(9) Uani 1 1 d . .
C27 C 0.1456(2) 0.8731(2) 0.57550(11) 0.0133(9) Uani 1 1 d . .
C21 C 0.2363(2) 0.8516(2) 0.68913(11) 0.0147(9) Uani 1 1 d . .
C28 C 0.0767(2) 0.8644(2) 0.58072(11) 0.0150(9) Uani 1 1 d . .
N3 N 0.20072(19) 0.87158(19) 0.60007(9) 0.0143(8) Uani 1 1 d . .
C35 C 0.1585(2) 0.8840(2) 0.54226(11) 0.0156(9) Uani 1 1 d . .
C29 C 0.0131(2) 0.8657(2) 0.55375(11) 0.0160(10) Uani 1 1 d . .
C36 C 0.1345(3) 0.8369(3) 0.51742(12) 0.0230(11) Uani 1 1 d . .
H36 H 0.1103 0.7979 0.5216 0.028 Uiso 1 1 calc R .
C38 C 0.1802(3) 0.9061(3) 0.47969(12) 0.0260(12) Uani 1 1 d . .
H38 H 0.1868 0.9139 0.4587 0.031 Uiso 1 1 calc R .
C20 C 0.5106(3) 0.8310(3) 1.00696(12) 0.0222(11) Uani 1 1 d . .
H20 H 0.4714 0.8102 1.0117 0.027 Uiso 1 1 calc R .
C37 C 0.1461(3) 0.8474(3) 0.48642(12) 0.0272(12) Uani 1 1 d . .
H37 H 0.1310 0.8148 0.4701 0.033 Uiso 1 1 calc R .
C39 C 0.2044(2) 0.9534(3) 0.50435(12) 0.0233(11) Uani 1 1 d . .
H39 H 0.2276 0.9930 0.4998 0.028 Uiso 1 1 calc R .
C40 C 0.1946(2) 0.9424(2) 0.53569(11) 0.0175(10) Uani 1 1 d . .
H40 H 0.2119 0.9739 0.5523 0.021 Uiso 1 1 calc R .
P1 P 0.32191(6) 0.09824(6) 0.68223(3) 0.0142(2) Uani 1 1 d . .
C18 C 0.6312(3) 0.8612(3) 1.02337(14) 0.0327(13) Uani 1 1 d . .
H18 H 0.6726 0.8623 1.0393 0.039 Uiso 1 1 calc R .
C4 C 0.3274(2) 0.8574(2) 0.89997(11) 0.0145(9) Uani 1 1 d . .
C14 C 0.3060(2) 0.8395(3) 0.99799(12) 0.0210(10) Uani 1 1 d . .
H14 H 0.2812 0.8069 0.9837 0.025 Uiso 1 1 calc R .
N2 N 0.31716(19) 0.8634(2) 0.93093(9) 0.0167(8) Uani 1 1 d . .
C41 C 0.2286(2) 0.0995(2) 0.67059(11) 0.0168(10) Uani 1 1 d . .
C53 C 0.3570(2) 0.0271(2) 0.66382(11) 0.0165(10) Uani 1 1 d . .
C42 C 0.1917(2) 0.0378(2) 0.66899(12) 0.0193(10) Uani 1 1 d . .
H42 H 0.2152 -0.0042 0.6710 0.023 Uiso 1 1 calc R .
C32 C -0.1107(3) 0.8736(3) 0.50685(13) 0.0353(14) Uani 1 1 d . .
H32 H -0.1521 0.8762 0.4910 0.042 Uiso 1 1 calc R .
C44 C 0.0849(3) 0.1017(3) 0.66229(12) 0.0233(11) Uani 1 1 d . .
H44 H 0.0366 0.1023 0.6595 0.028 Uiso 1 1 calc R .
C33 C -0.0980(3) 0.8184(3) 0.52772(13) 0.0295(12) Uani 1 1 d . .
H33 H -0.1310 0.7833 0.5261 0.035 Uiso 1 1 calc R .
C55 C 0.3568(2) -0.0409(2) 0.61571(11) 0.0177(10) Uani 1 1 d . .
H55 H 0.3343 -0.0564 0.5950 0.021 Uiso 1 1 calc R .
C54 C 0.3237(2) 0.0046(2) 0.63281(11) 0.0157(10) Uani 1 1 d . .
H54 H 0.2790 0.0203 0.6235 0.019 Uiso 1 1 calc R .
C59 C 0.3484(2) 0.0957(2) 0.72580(11) 0.0173(10) Uani 1 1 d . .
C9 C 0.3570(2) 0.8793(2) 0.98836(11) 0.0182(10) Uani 1 1 d . .
C60 C 0.3597(3) 0.0323(3) 0.74200(12) 0.0237(11) Uani 1 1 d . .
H60 H 0.3562 -0.0087 0.7302 0.028 Uiso 1 1 calc R .
C34 C -0.0364(2) 0.8143(3) 0.55131(12) 0.0225(11) Uani 1 1 d . .
H34 H -0.0284 0.7768 0.5655 0.027 Uiso 1 1 calc R .
C10 C 0.3914(3) 0.9297(3) 1.00968(12) 0.0213(11) Uani 1 1 d . .
H10 H 0.4244 0.9579 1.0034 0.026 Uiso 1 1 calc R .
C17 C 0.6289(3) 0.8888(3) 0.99271(14) 0.0343(14) Uani 1 1 d . .
H17 H 0.6690 0.9069 0.9876 0.041 Uiso 1 1 calc R .
C16 C 0.5664(3) 0.8896(3) 0.96970(13) 0.0257(11) Uani 1 1 d . .
H16 H 0.5647 0.9096 0.9494 0.031 Uiso 1 1 calc R .
C8 C 0.3727(2) 0.8674(2) 0.95539(11) 0.0164(10) Uani 1 1 d . .
C19 C 0.5722(3) 0.8319(3) 1.03030(12) 0.0270(12) Uani 1 1 d . .
H19 H 0.5740 0.8127 1.0508 0.032 Uiso 1 1 calc R .
C43 C 0.1200(3) 0.0395(2) 0.66432(12) 0.0230(11) Uani 1 1 d . .
H43 H 0.0951 -0.0017 0.6625 0.028 Uiso 1 1 calc R .
C58 C 0.4240(3) 0.0042(3) 0.67743(12) 0.0242(11) Uani 1 1 d . .
H58 H 0.4468 0.0193 0.6981 0.029 Uiso 1 1 calc R .
C61 C 0.3761(3) 0.0312(3) 0.77594(12) 0.0259(11) Uani 1 1 d . .
H61 H 0.3840 -0.0108 0.7869 0.031 Uiso 1 1 calc R .
C31 C -0.0619(3) 0.9253(4) 0.50954(14) 0.0390(15) Uani 1 1 d . .
H31 H -0.0707 0.9634 0.4957 0.047 Uiso 1 1 calc R .
C62 C 0.3808(3) 0.0917(3) 0.79345(12) 0.0286(12) Uani 1 1 d . .
H62 H 0.3935 0.0904 0.8162 0.034 Uiso 1 1 calc R .
C30 C -0.0002(3) 0.9213(3) 0.53237(13) 0.0290(12) Uani 1 1 d . .
H30 H 0.0329 0.9560 0.5335 0.035 Uiso 1 1 calc R .
C46 C 0.1941(2) 0.1626(3) 0.66883(12) 0.0233(11) Uani 1 1 d . .
H46 H 0.2191 0.2037 0.6705 0.028 Uiso 1 1 calc R .
C56 C 0.4233(2) -0.0631(2) 0.62960(12) 0.0203(10) Uani 1 1 d . .
H56 H 0.4459 -0.0934 0.6181 0.024 Uiso 1 1 calc R .
C64 C 0.3503(2) 0.1565(3) 0.74367(12) 0.0222(11) Uani 1 1 d . .
H64 H 0.3404 0.1985 0.7329 0.027 Uiso 1 1 calc R .
C45 C 0.1222(3) 0.1636(3) 0.66449(14) 0.0288(12) Uani 1 1 d . .
H45 H 0.0987 0.2056 0.6630 0.035 Uiso 1 1 calc R .
C63 C 0.3668(3) 0.1545(3) 0.77751(12) 0.0265(11) Uani 1 1 d . .
H63 H 0.3685 0.1951 0.7895 0.032 Uiso 1 1 calc R .
C13 C 0.2919(3) 0.8482(3) 1.02858(12) 0.0252(11) Uani 1 1 d . .
H13 H 0.2583 0.8207 1.0348 0.030 Uiso 1 1 calc R .
C12 C 0.3270(3) 0.8967(3) 1.04993(12) 0.0256(11) Uani 1 1 d . .
H12 H 0.3176 0.9019 1.0706 0.031 Uiso 1 1 calc R .
C57 C 0.4568(3) -0.0411(3) 0.66029(12) 0.0244(11) Uani 1 1 d . .
H57 H 0.5017 -0.0566 0.6695 0.029 Uiso 1 1 calc R .
C11 C 0.3766(3) 0.9379(3) 1.04014(12) 0.0260(12) Uani 1 1 d . .
H11 H 0.4001 0.9714 1.0543 0.031 Uiso 1 1 calc R .
C48 C 0.3308(3) 0.1953(3) 0.63521(12) 0.0224(11) Uani 1 1 d . .
H48 H 0.2889 0.1774 0.6234 0.027 Uiso 1 1 calc R .
C47 C 0.3588(2) 0.1723(2) 0.66693(11) 0.0175(10) Uani 1 1 d . .
C52 C 0.4220(2) 0.1982(3) 0.68400(12) 0.0225(11) Uani 1 1 d . .
H52 H 0.4413 0.1821 0.7050 0.027 Uiso 1 1 calc R .
P2 P 0.22639(6) 0.10563(6) 0.86019(3) 0.0154(3) Uani 1 1 d . .
C75 C 0.1908(3) 0.0368(3) 0.76743(13) 0.0313(13) Uani 1 1 d . .
H75 H 0.1911 -0.0053 0.7568 0.038 Uiso 1 1 calc R .
C73 C 0.1772(3) 0.1608(3) 0.76499(13) 0.0320(13) Uani 1 1 d . .
H73 H 0.1682 0.2009 0.7526 0.038 Uiso 1 1 calc R .
C72 C 0.1915(3) 0.1641(3) 0.79861(12) 0.0236(11) Uani 1 1 d . .
H72 H 0.1925 0.2065 0.8092 0.028 Uiso 1 1 calc R .
C71 C 0.2043(2) 0.1032(3) 0.81652(12) 0.0199(10) Uani 1 1 d . .
C74 C 0.1764(3) 0.0965(3) 0.74968(13) 0.0326(13) Uani 1 1 d . .
H74 H 0.1659 0.0943 0.7269 0.039 Uiso 1 1 calc R .
C77 C 0.3196(2) 0.1083(2) 0.87373(11) 0.0161(9) Uani 1 1 d . .
C82 C 0.3582(3) 0.0473(3) 0.88100(12) 0.0211(10) Uani 1 1 d . .
H82 H 0.3355 0.0053 0.8813 0.025 Uiso 1 1 calc R .
C49 C 0.3659(3) 0.2448(3) 0.62143(13) 0.0253(12) Uani 1 1 d . .
H49 H 0.3474 0.2606 0.6003 0.030 Uiso 1 1 calc R .
C76 C 0.2048(3) 0.0392(3) 0.80078(13) 0.0263(11) Uani 1 1 d . .
H76 H 0.2146 -0.0011 0.8130 0.032 Uiso 1 1 calc R .
C65 C 0.1864(2) 0.1787(2) 0.87532(11) 0.0160(10) Uani 1 1 d . .
C78 C 0.3537(2) 0.1708(2) 0.87187(11) 0.0192(10) Uani 1 1 d . .
H78 H 0.3281 0.2111 0.8661 0.023 Uiso 1 1 calc R .
C83 C 0.1901(2) 0.0325(2) 0.87670(12) 0.0185(10) Uani 1 1 d . .
C66 C 0.2187(3) 0.2130(2) 0.90368(12) 0.0205(10) Uani 1 1 d . .
H66 H 0.2655 0.2049 0.9130 0.025 Uiso 1 1 calc R .
C70 C 0.1165(2) 0.1909(3) 0.86103(12) 0.0204(10) Uani 1 1 d . .
H70 H 0.0951 0.1684 0.8418 0.024 Uiso 1 1 calc R .
C81 C 0.4300(3) 0.0500(3) 0.88770(12) 0.0247(11) Uani 1 1 d . .
H81 H 0.4559 0.0097 0.8931 0.030 Uiso 1 1 calc R .
C79 C 0.4258(2) 0.1726(3) 0.87858(12) 0.0203(10) Uani 1 1 d . .
H79 H 0.4489 0.2143 0.8778 0.024 Uiso 1 1 calc R .
C84 C 0.2187(3) 0.0079(2) 0.90814(12) 0.0231(11) Uani 1 1 d . .
H84 H 0.2617 0.0241 0.9196 0.028 Uiso 1 1 calc R .
C50 C 0.4286(3) 0.2711(3) 0.63887(13) 0.0260(12) Uani 1 1 d . .
H50 H 0.4520 0.3046 0.6295 0.031 Uiso 1 1 calc R .
C80 C 0.4636(3) 0.1122(3) 0.88648(12) 0.0241(11) Uani 1 1 d . .
H80 H 0.5121 0.1137 0.8910 0.029 Uiso 1 1 calc R .
C67 C 0.1809(3) 0.2594(3) 0.91798(13) 0.0260(12) Uani 1 1 d . .
H67 H 0.2025 0.2833 0.9367 0.031 Uiso 1 1 calc R .
C69 C 0.0792(3) 0.2369(3) 0.87586(14) 0.0293(12) Uani 1 1 d . .
H69 H 0.0325 0.2455 0.8665 0.035 Uiso 1 1 calc R .
C86 C 0.1188(3) -0.0634(3) 0.90554(16) 0.0365(15) Uani 1 1 d . .
H86 H 0.0944 -0.0951 0.9154 0.044 Uiso 1 1 calc R .
C51 C 0.4562(3) 0.2477(3) 0.67006(14) 0.0285(12) Uani 1 1 d . .
H51 H 0.4984 0.2654 0.6817 0.034 Uiso 1 1 calc R .
C87 C 0.0903(3) -0.0400(3) 0.87462(17) 0.0357(14) Uani 1 1 d . .
H87 H 0.0469 -0.0563 0.8636 0.043 Uiso 1 1 calc R .
C85 C 0.1827(3) -0.0405(3) 0.92207(14) 0.0308(13) Uani 1 1 d . .
H85 H 0.2020 -0.0577 0.9428 0.037 Uiso 1 1 calc R .
C88 C 0.1254(3) 0.0079(3) 0.85963(14) 0.0272(12) Uani 1 1 d . .
H88 H 0.1063 0.0234 0.8386 0.033 Uiso 1 1 calc R .
C68 C 0.1109(3) 0.2701(3) 0.90434(14) 0.0305(13) Uani 1 1 d . .
H68 H 0.0851 0.2998 0.9145 0.037 Uiso 1 1 calc R .
O1 O 0.19079(19) 0.8992(2) 0.08460(9) 0.0345(9) Uani 1 1 d . .
N5 N 0.0734(2) 0.8871(2) 0.07750(10) 0.0243(9) Uani 1 1 d . .
C89 C 0.1336(3) 0.9221(3) 0.08478(11) 0.0236(11) Uani 1 1 d . .
H89 H 0.1312 0.9683 0.0905 0.028 Uiso 1 1 calc R .
C91 C 0.0721(3) 0.8140(3) 0.06968(16) 0.0419(15) Uani 1 1 d . .
H91A H 0.1189 0.7979 0.0710 0.063 Uiso 1 1 calc R .
H91B H 0.0449 0.8069 0.0479 0.063 Uiso 1 1 calc R .
H91C H 0.0516 0.7888 0.0849 0.063 Uiso 1 1 calc R .
C90 C 0.0074(3) 0.9189(3) 0.07858(15) 0.0386(14) Uani 1 1 d . .
H90A H 0.0149 0.9664 0.0851 0.058 Uiso 1 1 calc R .
H90B H -0.0134 0.8948 0.0941 0.058 Uiso 1 1 calc R .
H90C H -0.0231 0.9167 0.0573 0.058 Uiso 1 1 calc R .
C92 C 0.0259(6) -0.0612(7) 0.7824(3) 0.106(4) Uiso 1 1 d . .
C93 C 0.0150(6) 0.0607(6) 0.7687(3) 0.109(4) Uiso 1 1 d . .
N6 N 0.0000 0.2885(4) 0.7500 0.049(2) Uiso 1 2 d S .
C94 C 0.0000 0.3644(5) 0.7500 0.040(2) Uiso 1 2 d S .
C95 C 0.0182(4) 0.2568(4) 0.77947(18) 0.0525(18) Uiso 1 1 d . .
O2 O 0.0307(4) 0.0782(5) 0.8005(2) 0.127(3) Uiso 1 1 d . .
O3 O 0.0118(5) 0.1949(5) 0.7884(2) 0.141(3) Uiso 1 1 d . .

loop_
_atom_site_aniso_label
_atom_site_aniso_U_11
_atom_site_aniso_U_22
_atom_site_aniso_U_33
_atom_site_aniso_U_23
_atom_site_aniso_U_13
_atom_site_aniso_U_12
Ni1 0.0148(3) 0.0155(3) 0.0130(3) 0.0003(2) 0.0034(2) -0.0022(2)
S1 0.0160(6) 0.0226(6) 0.0145(6) 0.0020(5) 0.0048(4) 0.0005(5)
S3 0.0150(6) 0.0256(7) 0.0146(6) 0.0018(5) 0.0005(4) -0.0031(5)
S4 0.0162(6) 0.0274(7) 0.0140(6) -0.0004(5) 0.0034(4) -0.0026(5)
S2 0.0148(6) 0.0238(6) 0.0160(6) 0.0004(5) 0.0033(4) -0.0030(5)
C6 0.013(2) 0.011(2) 0.021(2) 0.0028(18) 0.0065(18) -0.0023(18)
C22 0.021(2) 0.011(2) 0.020(2) -0.0015(19) 0.0079(19) -0.0036(19)
C2 0.014(2) 0.011(2) 0.020(2) -0.0004(18) 0.0050(18) -0.0014(18)
C3 0.017(2) 0.015(2) 0.021(2) 0.0011(19) 0.0080(19) -0.0021(18)
C1 0.020(2) 0.008(2) 0.021(2) 0.0015(18) 0.0075(19) 0.0012(18)
C5 0.016(2) 0.008(2) 0.022(2) 0.0035(18) 0.0038(19) -0.0018(18)
N1 0.0158(19) 0.012(2) 0.0166(19) 0.0015(15) 0.0018(15) -0.0025(15)
C7 0.018(2) 0.011(2) 0.015(2) 0.0015(17) 0.0027(18) 0.0026(18)
C15 0.020(2) 0.014(2) 0.017(2) -0.0034(18) 0.0037(19) 0.0028(19)
N4 0.017(2) 0.011(2) 0.018(2) -0.0009(15) 0.0040(16) -0.0008(15)
C25 0.022(2) 0.008(2) 0.014(2) 0.0003(17) 0.0070(19) -0.0021(18)
C26 0.009(2) 0.012(2) 0.029(3) 0.0006(19) 0.0036(19) 0.0001(17)
C23 0.014(2) 0.016(2) 0.022(2) 0.000(2) -0.0002(19) 0.0004(19)
C24 0.018(2) 0.012(2) 0.015(2) -0.0026(18) 0.0044(18) -0.0035(18)
C27 0.017(2) 0.008(2) 0.016(2) -0.0012(17) 0.0055(18) 0.0005(17)
C21 0.016(2) 0.015(2) 0.015(2) 0.0008(18) 0.0059(18) -0.0025(18)
C28 0.018(2) 0.010(2) 0.017(2) -0.0030(18) 0.0042(19) 0.0005(18)
N3 0.016(2) 0.0118(19) 0.0154(19) -0.0016(15) 0.0043(16) -0.0001(15)
C35 0.011(2) 0.016(2) 0.021(2) -0.0012(19) 0.0041(18) 0.0040(18)
C29 0.017(2) 0.018(2) 0.016(2) -0.0017(18) 0.0097(19) 0.0022(18)
C36 0.022(3) 0.023(3) 0.025(3) -0.001(2) 0.006(2) -0.003(2)
C38 0.021(3) 0.039(3) 0.021(3) 0.010(2) 0.011(2) 0.008(2)
C20 0.022(3) 0.023(3) 0.022(3) -0.002(2) 0.006(2) 0.004(2)
C37 0.029(3) 0.033(3) 0.020(3) -0.003(2) 0.007(2) 0.006(2)
C39 0.015(2) 0.028(3) 0.028(3) 0.008(2) 0.007(2) 0.003(2)
C40 0.012(2) 0.021(3) 0.019(2) 0.0014(19) 0.0025(19) 0.0012(19)
P1 0.0141(6) 0.0134(6) 0.0164(6) 0.0000(5) 0.0062(5) 0.0002(5)
C18 0.028(3) 0.028(3) 0.033(3) -0.001(2) -0.013(2) -0.004(2)
C4 0.019(2) 0.007(2) 0.018(2) 0.0014(17) 0.0043(19) -0.0007(17)
C14 0.015(2) 0.024(3) 0.023(3) 0.005(2) 0.0015(19) 0.003(2)
N2 0.017(2) 0.016(2) 0.018(2) 0.0018(16) 0.0046(16) -0.0012(16)
C41 0.017(2) 0.021(2) 0.013(2) -0.0002(19) 0.0049(18) 0.0009(19)
C53 0.019(2) 0.015(2) 0.017(2) 0.0015(18) 0.0063(19) 0.0010(19)
C42 0.023(3) 0.013(2) 0.026(3) -0.001(2) 0.013(2) 0.0006(19)
C32 0.019(3) 0.063(4) 0.021(3) -0.002(3) -0.003(2) 0.004(3)
C44 0.020(2) 0.025(3) 0.026(3) -0.001(2) 0.006(2) 0.001(2)
C33 0.019(3) 0.034(3) 0.036(3) -0.015(3) 0.006(2) -0.005(2)
C55 0.017(2) 0.022(3) 0.013(2) -0.0032(19) 0.0031(19) -0.0047(19)
C54 0.011(2) 0.020(2) 0.016(2) 0.0024(19) 0.0033(18) -0.0002(18)
C59 0.012(2) 0.018(2) 0.023(2) -0.002(2) 0.0050(19) -0.0006(18)
C9 0.019(2) 0.017(2) 0.019(2) 0.0044(19) 0.0043(19) 0.0083(19)
C60 0.030(3) 0.018(3) 0.025(3) -0.001(2) 0.010(2) 0.000(2)
C34 0.021(3) 0.019(3) 0.029(3) -0.006(2) 0.008(2) 0.001(2)
C10 0.020(3) 0.021(3) 0.024(3) 0.000(2) 0.008(2) 0.001(2)
C17 0.019(3) 0.039(3) 0.042(3) 0.005(3) 0.000(2) -0.010(2)
C16 0.024(3) 0.026(3) 0.026(3) 0.006(2) 0.005(2) -0.003(2)
C8 0.020(2) 0.011(2) 0.017(2) 0.0016(18) 0.0019(19) 0.0029(18)
C19 0.038(3) 0.023(3) 0.019(3) 0.004(2) 0.005(2) 0.008(2)
C43 0.028(3) 0.013(2) 0.031(3) -0.006(2) 0.014(2) -0.007(2)
C58 0.023(3) 0.030(3) 0.017(2) -0.008(2) 0.000(2) 0.007(2)
C61 0.029(3) 0.025(3) 0.023(3) 0.006(2) 0.006(2) 0.005(2)
C31 0.020(3) 0.064(4) 0.031(3) 0.022(3) 0.003(2) 0.004(3)
C62 0.028(3) 0.039(3) 0.018(3) -0.001(2) 0.006(2) 0.003(2)
C30 0.021(3) 0.033(3) 0.035(3) 0.015(2) 0.008(2) -0.002(2)
C46 0.019(2) 0.020(3) 0.031(3) 0.003(2) 0.004(2) 0.002(2)
C56 0.024(3) 0.015(2) 0.026(3) -0.002(2) 0.012(2) 0.0012(19)
C64 0.021(2) 0.023(3) 0.024(3) 0.003(2) 0.007(2) -0.001(2)
C45 0.022(3) 0.015(3) 0.047(3) 0.003(2) 0.002(2) 0.004(2)
C63 0.027(3) 0.029(3) 0.024(3) -0.008(2) 0.005(2) 0.000(2)
C13 0.022(3) 0.027(3) 0.030(3) 0.009(2) 0.012(2) 0.006(2)
C12 0.024(3) 0.035(3) 0.020(3) 0.003(2) 0.010(2) 0.010(2)
C57 0.017(2) 0.030(3) 0.025(3) -0.007(2) 0.000(2) 0.008(2)
C11 0.031(3) 0.027(3) 0.021(3) -0.007(2) 0.007(2) 0.007(2)
C48 0.023(3) 0.019(3) 0.028(3) -0.003(2) 0.010(2) 0.002(2)
C47 0.020(2) 0.014(2) 0.021(2) 0.0008(19) 0.010(2) 0.0036(19)
C52 0.021(3) 0.021(3) 0.026(3) 0.008(2) 0.007(2) -0.001(2)
P2 0.0145(6) 0.0138(6) 0.0192(6) 0.0001(5) 0.0066(5) -0.0006(5)
C75 0.030(3) 0.036(3) 0.031(3) -0.011(3) 0.011(2) 0.002(2)
C73 0.033(3) 0.040(3) 0.025(3) 0.002(2) 0.009(2) -0.011(3)
C72 0.023(3) 0.024(3) 0.026(3) 0.000(2) 0.010(2) -0.008(2)
C71 0.014(2) 0.026(3) 0.023(3) -0.003(2) 0.012(2) -0.006(2)
C74 0.027(3) 0.056(4) 0.018(3) -0.007(3) 0.011(2) -0.009(3)
C77 0.020(2) 0.015(2) 0.015(2) 0.0005(18) 0.0057(19) -0.0011(19)
C82 0.024(3) 0.016(2) 0.026(3) 0.001(2) 0.012(2) 0.001(2)
C49 0.032(3) 0.019(3) 0.030(3) 0.006(2) 0.018(2) 0.006(2)
C76 0.024(3) 0.027(3) 0.029(3) -0.007(2) 0.008(2) 0.000(2)
C65 0.019(2) 0.012(2) 0.018(2) 0.0034(18) 0.0065(19) -0.0025(18)
C78 0.021(2) 0.018(3) 0.020(2) 0.0000(19) 0.006(2) 0.0016(19)
C83 0.018(2) 0.015(2) 0.027(3) -0.004(2) 0.015(2) -0.0014(19)
C66 0.022(3) 0.020(3) 0.021(2) 0.004(2) 0.008(2) 0.000(2)
C70 0.019(2) 0.021(3) 0.023(3) 0.005(2) 0.007(2) 0.005(2)
C81 0.023(3) 0.024(3) 0.030(3) 0.004(2) 0.012(2) 0.006(2)
C79 0.018(2) 0.020(3) 0.024(3) 0.000(2) 0.007(2) -0.0039(19)
C84 0.030(3) 0.017(3) 0.027(3) -0.010(2) 0.016(2) -0.005(2)
C50 0.028(3) 0.017(3) 0.040(3) 0.004(2) 0.023(2) 0.001(2)
C80 0.014(2) 0.035(3) 0.023(3) -0.004(2) 0.004(2) 0.003(2)
C67 0.043(3) 0.017(3) 0.022(3) 0.003(2) 0.016(2) -0.002(2)
C69 0.024(3) 0.032(3) 0.037(3) 0.008(2) 0.016(2) 0.005(2)
C86 0.048(4) 0.015(3) 0.062(4) 0.001(3) 0.046(3) -0.002(2)
C51 0.023(3) 0.026(3) 0.037(3) 0.005(2) 0.008(2) -0.002(2)
C87 0.023(3) 0.020(3) 0.070(4) -0.002(3) 0.024(3) -0.004(2)
C85 0.052(4) 0.016(3) 0.034(3) -0.002(2) 0.032(3) 0.000(2)
C88 0.023(3) 0.018(3) 0.041(3) -0.001(2) 0.009(2) -0.003(2)
C68 0.039(3) 0.020(3) 0.041(3) 0.011(2) 0.027(3) 0.014(2)
O1 0.023(2) 0.050(3) 0.032(2) 0.0038(19) 0.0083(16) 0.0011(18)
N5 0.026(2) 0.022(2) 0.024(2) 0.0036(18) 0.0044(18) -0.0053(18)
C89 0.032(3) 0.023(3) 0.016(2) 0.003(2) 0.006(2) -0.003(2)
C91 0.052(4) 0.030(3) 0.045(4) 0.000(3) 0.013(3) -0.009(3)
C90 0.024(3) 0.044(4) 0.047(4) 0.011(3) 0.006(3) 0.003(3)

loop_
_atom_type_symbol
_atom_type_description
_atom_type_scat_dispersion_real
_atom_type_scat_dispersion_imag
_atom_type_scat_source
C C 0.0033 0.0016 'International Tables Vol C Tables 4.2.6.8 and 6.1.1.4'
H H 0.0000 0.0000 'International Tables Vol C Tables 4.2.6.8 and 6.1.1.4'
N N 0.0061 0.0033 'International Tables Vol C Tables 4.2.6.8 and 6.1.1.4'
O O 0.0106 0.0060 'International Tables Vol C Tables 4.2.6.8 and 6.1.1.4'
P P 0.1023 0.0942 'International Tables Vol C Tables 4.2.6.8 and 6.1.1.4'
S S 0.1246 0.1234 'International Tables Vol C Tables 4.2.6.8 and 6.1.1.4'
Ni Ni 0.3393 1.1124 'International Tables Vol C Tables 4.2.6.8 and 6.1.1.4'

loop_
_geom_angle_atom_site_label_1
_geom_angle_atom_site_label_2
_geom_angle_atom_site_label_3
_geom_angle
_geom_angle_site_symmetry_1
_geom_angle_site_symmetry_3
C92 C96 C93 138.7(16) . .
C92 C96 C96 104.2(16) . 2_556
C93 C96 C96 79.9(9) . 2_556
N7 N7 C93 104.6(6) 2_556 .
N7 N7 C92 128.1(7) 2_556 .
C93 N7 C92 123.8(11) . .
N7 N7 C93 47.0(5) 2_556 2_556
C93 N7 C93 59.0(9) . 2_556
C92 N7 C93 172.8(9) . 2_556
S1 Ni1 S4 178.36(6) . .
S1 Ni1 S2 91.54(5) . .
S4 Ni1 S2 88.53(5) . .
S1 Ni1 S3 88.51(5) . .
S4 Ni1 S3 91.48(5) . .
S2 Ni1 S3 177.81(6) . .
C1 S1 Ni1 105.29(16) . .
C21 S3 Ni1 105.61(15) . .
C22 S4 Ni1 105.56(16) . .
C2 S2 Ni1 105.24(16) . .
C1 C6 C5 121.5(4) . .
C1 C6 H6 119.3 . .
C5 C6 H6 119.3 . .
C23 C22 C21 119.0(4) . .
C23 C22 S4 121.7(4) . .
C21 C22 S4 119.3(3) . .
C3 C2 C1 119.3(4) . .
C3 C2 S2 122.2(3) . .
C1 C2 S2 118.5(3) . .
C2 C3 C4 121.3(4) . .
C2 C3 H3 119.4 . .
C4 C3 H3 119.4 . .
C6 C1 C2 119.9(4) . .
C6 C1 S1 121.0(3) . .
C2 C1 S1 119.0(3) . .
N1 C5 C6 120.4(4) . .
N1 C5 C4 120.9(4) . .
C6 C5 C4 118.7(4) . .
C7 N1 C5 118.5(4) . .
N1 C7 C8 120.8(4) . .
N1 C7 C15 114.2(4) . .
C8 C7 C15 125.0(4) . .
C16 C15 C20 118.0(4) . .
C16 C15 C7 118.2(4) . .
C20 C15 C7 123.7(4) . .
C28 N4 C24 117.7(4) . .
N3 C25 C26 121.0(4) . .
N3 C25 C24 120.4(4) . .
C26 C25 C24 118.6(4) . .
C21 C26 C25 121.3(4) . .
C21 C26 H26 119.3 . .
C25 C26 H26 119.3 . .
C22 C23 C24 121.4(4) . .
C22 C23 H23 119.3 . .
C24 C23 H23 119.3 . .
N4 C24 C23 119.6(4) . .
N4 C24 C25 120.8(4) . .
C23 C24 C25 119.5(4) . .
N3 C27 C28 121.4(4) . .
N3 C27 C35 116.9(4) . .
C28 C27 C35 121.7(4) . .
C26 C21 C22 120.0(4) . .
C26 C21 S3 121.9(3) . .
C22 C21 S3 118.0(3) . .
N4 C28 C27 121.6(4) . .
N4 C28 C29 115.2(4) . .
C27 C28 C29 123.2(4) . .
C27 N3 C25 118.0(4) . .
C36 C35 C40 119.3(4) . .
C36 C35 C27 120.7(4) . .
C40 C35 C27 120.0(4) . .
C34 C29 C30 118.8(5) . .
C34 C29 C28 120.3(4) . .
C30 C29 C28 120.7(4) . .
C37 C36 C35 120.7(5) . .
C37 C36 H36 119.7 . .
C35 C36 H36 119.7 . .
C37 C38 C39 119.7(5) . .
C37 C38 H38 120.2 . .
C39 C38 H38 120.2 . .
C19 C20 C15 120.9(5) . .
C19 C20 H20 119.6 . .
C15 C20 H20 119.6 . .
C38 C37 C36 120.1(5) . .
C38 C37 H37 120.0 . .
C36 C37 H37 120.0 . .
C38 C39 C40 120.6(5) . .
C38 C39 H39 119.7 . .
C40 C39 H39 119.7 . .
C39 C40 C35 119.7(5) . .
C39 C40 H40 120.2 . .
C35 C40 H40 120.2 . .
C59 P1 C47 109.8(2) . .
C59 P1 C53 111.5(2) . .
C47 P1 C53 103.7(2) . .
C59 P1 C41 109.2(2) . .
C47 P1 C41 111.3(2) . .
C53 P1 C41 111.2(2) . .
C19 C18 C17 119.8(5) . .
C19 C18 H18 120.1 . .
C17 C18 H18 120.1 . .
N2 C4 C3 120.8(4) . .
N2 C4 C5 119.9(4) . .
C3 C4 C5 119.3(4) . .
C13 C14 C9 120.5(5) . .
C13 C14 H14 119.8 . .
C9 C14 H14 119.8 . .
C8 N2 C4 118.1(4) . .
C46 C41 C42 120.5(4) . .
C46 C41 P1 119.0(4) . .
C42 C41 P1 119.5(4) . .
C58 C53 C54 119.5(4) . .
C58 C53 P1 119.3(4) . .
C54 C53 P1 119.8(3) . .
C43 C42 C41 119.5(4) . .
C43 C42 H42 120.3 . .
C41 C42 H42 120.3 . .
C33 C32 C31 119.4(5) . .
C33 C32 H32 120.3 . .
C31 C32 H32 120.3 . .
C43 C44 C45 119.7(5) . .
C43 C44 H44 120.2 . .
C45 C44 H44 120.2 . .
C32 C33 C34 120.5(5) . .
C32 C33 H33 119.7 . .
C34 C33 H33 119.7 . .
C56 C55 C54 119.4(4) . .
C56 C55 H55 120.3 . .
C54 C55 H55 120.3 . .
C55 C54 C53 120.3(4) . .
C55 C54 H54 119.8 . .
C53 C54 H54 119.8 . .
C64 C59 C60 119.9(4) . .
C64 C59 P1 119.6(4) . .
C60 C59 P1 120.0(4) . .
C10 C9 C14 118.6(4) . .
C10 C9 C8 122.0(4) . .
C14 C9 C8 119.4(4) . .
C61 C60 C59 119.2(5) . .
C61 C60 H60 120.4 . .
C59 C60 H60 120.4 . .
C29 C34 C33 120.2(5) . .
C29 C34 H34 119.9 . .
C33 C34 H34 119.9 . .
C11 C10 C9 120.2(5) . .
C11 C10 H10 119.9 . .
C9 C10 H10 119.9 . .
C18 C17 C16 119.6(5) . .
C18 C17 H17 120.2 . .
C16 C17 H17 120.2 . .
C17 C16 C15 121.4(5) . .
C17 C16 H16 119.3 . .
C15 C16 H16 119.3 . .
N2 C8 C7 121.7(4) . .
N2 C8 C9 114.8(4) . .
C7 C8 C9 123.5(4) . .
C20 C19 C18 120.3(5) . .
C20 C19 H19 119.9 . .
C18 C19 H19 119.9 . .
C42 C43 C44 120.7(5) . .
C42 C43 H43 119.7 . .
C44 C43 H43 119.7 . .
C57 C58 C53 120.0(4) . .
C57 C58 H58 120.0 . .
C53 C58 H58 120.0 . .
C62 C61 C60 120.5(5) . .
C62 C61 H61 119.7 . .
C60 C61 H61 119.7 . .
C30 C31 C32 120.7(5) . .
C30 C31 H31 119.7 . .
C32 C31 H31 119.7 . .
C61 C62 C63 120.5(5) . .
C61 C62 H62 119.8 . .
C63 C62 H62 119.8 . .
C31 C30 C29 120.5(5) . .
C31 C30 H30 119.8 . .
C29 C30 H30 119.8 . .
C45 C46 C41 119.4(5) . .
C45 C46 H46 120.3 . .
C41 C46 H46 120.3 . .
C57 C56 C55 120.8(4) . .
C57 C56 H56 119.6 . .
C55 C56 H56 119.6 . .
C63 C64 C59 120.0(5) . .
C63 C64 H64 120.0 . .
C59 C64 H64 120.0 . .
C46 C45 C44 120.1(5) . .
C46 C45 H45 119.9 . .
C44 C45 H45 119.9 . .
C64 C63 C62 119.7(5) . .
C64 C63 H63 120.1 . .
C62 C63 H63 120.1 . .
C12 C13 C14 120.9(5) . .
C12 C13 H13 119.5 . .
C14 C13 H13 119.5 . .
C13 C12 C11 118.9(5) . .
C13 C12 H12 120.5 . .
C11 C12 H12 120.5 . .
C56 C57 C58 120.0(5) . .
C56 C57 H57 120.0 . .
C58 C57 H57 120.0 . .
C10 C11 C12 120.8(5) . .
C10 C11 H11 119.6 . .
C12 C11 H11 119.6 . .
C49 C48 C47 119.5(5) . .
C49 C48 H48 120.2 . .
C47 C48 H48 120.2 . .
C52 C47 C48 119.8(4) . .
C52 C47 P1 119.6(4) . .
C48 C47 P1 119.5(4) . .
C51 C52 C47 120.1(5) . .
C51 C52 H52 120.0 . .
C47 C52 H52 120.0 . .
C71 P2 C83 110.3(2) . .
C71 P2 C77 108.9(2) . .
C83 P2 C77 111.5(2) . .
C71 P2 C65 110.9(2) . .
C83 P2 C65 104.1(2) . .
C77 P2 C65 111.1(2) . .
C76 C75 C74 119.9(5) . .
C76 C75 H75 120.1 . .
C74 C75 H75 120.1 . .
C72 C73 C74 119.4(5) . .
C72 C73 H73 120.3 . .
C74 C73 H73 120.3 . .
C73 C72 C71 118.9(5) . .
C73 C72 H72 120.5 . .
C71 C72 H72 120.5 . .
C72 C71 C76 120.9(5) . .
C72 C71 P2 120.3(4) . .
C76 C71 P2 118.7(4) . .
C75 C74 C73 121.4(5) . .
C75 C74 H74 119.3 . .
C73 C74 H74 119.3 . .
C78 C77 C82 120.0(4) . .
C78 C77 P2 118.5(4) . .
C82 C77 P2 120.8(4) . .
C81 C82 C77 119.7(5) . .
C81 C82 H82 120.2 . .
C77 C82 H82 120.2 . .
C48 C49 C50 120.2(5) . .
C48 C49 H49 119.9 . .
C50 C49 H49 119.9 . .
C75 C76 C71 119.4(5) . .
C75 C76 H76 120.3 . .
C71 C76 H76 120.3 . .
C66 C65 C70 120.6(4) . .
C66 C65 P2 121.7(4) . .
C70 C65 P2 116.6(4) . .
C79 C78 C77 119.6(4) . .
C79 C78 H78 120.2 . .
C77 C78 H78 120.2 . .
C84 C83 C88 119.9(4) . .
C84 C83 P2 121.5(4) . .
C88 C83 P2 117.8(4) . .
C67 C66 C65 119.6(5) . .
C67 C66 H66 120.2 . .
C65 C66 H66 120.2 . .
C69 C70 C65 119.1(5) . .
C69 C70 H70 120.5 . .
C65 C70 H70 120.5 . .
C82 C81 C80 120.1(5) . .
C82 C81 H81 119.9 . .
C80 C81 H81 119.9 . .
C78 C79 C80 120.0(5) . .
C78 C79 H79 120.0 . .
C80 C79 H79 120.0 . .
C85 C84 C83 119.6(5) . .
C85 C84 H84 120.2 . .
C83 C84 H84 120.2 . .
C51 C50 C49 120.0(5) . .
C51 C50 H50 120.0 . .
C49 C50 H50 120.0 . .
C81 C80 C79 120.6(4) . .
C81 C80 H80 119.7 . .
C79 C80 H80 119.7 . .
C66 C67 C68 119.9(5) . .
C66 C67 H67 120.0 . .
C68 C67 H67 120.0 . .
C68 C69 C70 120.4(5) . .
C68 C69 H69 119.8 . .
C70 C69 H69 119.8 . .
C85 C86 C87 120.7(5) . .
C85 C86 H86 119.7 . .
C87 C86 H86 119.7 . .
C52 C51 C50 120.4(5) . .
C52 C51 H51 119.8 . .
C50 C51 H51 119.8 . .
C86 C87 C88 120.6(5) . .
C86 C87 H87 119.7 . .
C88 C87 H87 119.7 . .
C86 C85 C84 120.4(5) . .
C86 C85 H85 119.8 . .
C84 C85 H85 119.8 . .
C87 C88 C83 118.9(5) . .
C87 C88 H88 120.5 . .
C83 C88 H88 120.5 . .
C69 C68 C67 120.4(5) . .
C69 C68 H68 119.8 . .
C67 C68 H68 119.8 . .
C89 N5 C90 122.1(5) . .
C89 N5 C91 121.0(5) . .
C90 N5 C91 116.8(5) . .
O1 C89 N5 126.1(5) . .
O1 C89 H89 116.9 . .
N5 C89 H89 116.9 . .
N5 C91 H91A 109.5 . .
N5 C91 H91B 109.5 . .
H91A C91 H91B 109.5 . .
N5 C91 H91C 109.5 . .
H91A C91 H91C 109.5 . .
H91B C91 H91C 109.5 . .
N5 C90 H90A 109.5 . .
N5 C90 H90B 109.5 . .
H90A C90 H90B 109.5 . .
N5 C90 H90C 109.5 . .
H90A C90 H90C 109.5 . .
H90B C90 H90C 109.5 . .
C96 C92 N7 28.6(12) . .
N7 C93 O2 120.8(11) . .
N7 C93 C93 74.3(7) . 2_556
O2 C93 C93 163.1(9) . 2_556
N7 C93 C96 27.4(6) . .
O2 C93 C96 97.1(11) . .
C93 C93 C96 95.3(8) 2_556 .
N7 C93 N7 28.4(6) . 2_556
O2 C93 N7 146.5(10) . 2_556
C93 C93 N7 46.7(5) 2_556 2_556
C96 C93 N7 49.4(9) . 2_556
C95 N6 C95 126.1(9) 2_556 .
C95 N6 C94 117.0(4) 2_556 .
C95 N6 C94 117.0(4) . .
O3 C95 N6 132.3(8) . .

loop_
_geom_bond_atom_site_label_1
_geom_bond_atom_site_label_2
_geom_bond_distance
_geom_bond_site_symmetry_2
C96 C92 1.003(17) .
C96 C93 1.58(2) .
C96 C96 1.99(4) 2_556
N7 N7 0.857(19) 2_556
N7 C93 1.316(14) .
N7 C92 1.431(16) .
N7 C93 1.741(16) 2_556
Ni1 S1 2.1592(13) .
Ni1 S4 2.1622(13) .
Ni1 S2 2.1746(13) .
Ni1 S3 2.1746(13) .
S1 C1 1.744(5) .
S3 C21 1.741(4) .
S4 C22 1.734(5) .
S2 C2 1.741(5) .
C6 C1 1.377(6) .
C6 C5 1.399(6) .
C6 H6 0.9300 .
C22 C23 1.376(6) .
C22 C21 1.439(6) .
C2 C3 1.376(6) .
C2 C1 1.428(6) .
C3 C4 1.406(6) .
C3 H3 0.9300 .
C5 N1 1.348(6) .
C5 C4 1.428(6) .
N1 C7 1.325(6) .
C7 C8 1.423(6) .
C7 C15 1.487(6) .
C15 C16 1.386(7) .
C15 C20 1.394(7) .
N4 C28 1.323(6) .
N4 C24 1.356(6) .
C25 N3 1.360(6) .
C25 C26 1.406(6) .
C25 C24 1.426(6) .
C26 C21 1.373(6) .
C26 H26 0.9300 .
C23 C24 1.401(6) .
C23 H23 0.9300 .
C27 N3 1.320(6) .
C27 C28 1.428(6) .
C27 C35 1.486(6) .
C28 C29 1.488(6) .
C35 C36 1.385(7) .
C35 C40 1.393(6) .
C29 C34 1.379(7) .
C29 C30 1.387(7) .
C36 C37 1.382(7) .
C36 H36 0.9300 .
C38 C37 1.379(7) .
C38 C39 1.384(7) .
C38 H38 0.9300 .
C20 C19 1.378(7) .
C20 H20 0.9300 .
C37 H37 0.9300 .
C39 C40 1.385(7) .
C39 H39 0.9300 .
C40 H40 0.9300 .
P1 C59 1.785(5) .
P1 C47 1.788(5) .
P1 C53 1.789(5) .
P1 C41 1.791(5) .
C18 C19 1.379(8) .
C18 C17 1.383(8) .
C18 H18 0.9300 .
C4 N2 1.361(6) .
C14 C13 1.380(7) .
C14 C9 1.393(7) .
C14 H14 0.9300 .
N2 C8 1.324(6) .
C41 C46 1.390(7) .
C41 C42 1.390(6) .
C53 C58 1.388(7) .
C53 C54 1.389(6) .
C42 C43 1.380(7) .
C42 H42 0.9300 .
C32 C33 1.369(8) .
C32 C31 1.374(8) .
C32 H32 0.9300 .
C44 C43 1.380(7) .
C44 C45 1.397(7) .
C44 H44 0.9300 .
C33 C34 1.386(7) .
C33 H33 0.9300 .
C55 C56 1.377(7) .
C55 C54 1.386(6) .
C55 H55 0.9300 .
C54 H54 0.9300 .
C59 C64 1.390(7) .
C59 C60 1.395(7) .
C9 C10 1.392(7) .
C9 C8 1.498(6) .
C60 C61 1.387(7) .
C60 H60 0.9300 .
C34 H34 0.9300 .
C10 C11 1.379(7) .
C10 H10 0.9300 .
C17 C16 1.383(7) .
C17 H17 0.9300 .
C16 H16 0.9300 .
C19 H19 0.9300 .
C43 H43 0.9300 .
C58 C57 1.380(7) .
C58 H58 0.9300 .
C61 C62 1.372(7) .
C61 H61 0.9300 .
C31 C30 1.370(7) .
C31 H31 0.9300 .
C62 C63 1.384(7) .
C62 H62 0.9300 .
C30 H30 0.9300 .
C46 C45 1.385(7) .
C46 H46 0.9300 .
C56 C57 1.377(7) .
C56 H56 0.9300 .
C64 C63 1.384(7) .
C64 H64 0.9300 .
C45 H45 0.9300 .
C63 H63 0.9300 .
C13 C12 1.372(7) .
C13 H13 0.9300 .
C12 C11 1.389(7) .
C12 H12 0.9300 .
C57 H57 0.9300 .
C11 H11 0.9300 .
C48 C49 1.380(7) .
C48 C47 1.394(7) .
C48 H48 0.9300 .
C47 C52 1.383(7) .
C52 C51 1.372(7) .
C52 H52 0.9300 .
P2 C71 1.785(5) .
P2 C83 1.791(5) .
P2 C77 1.795(5) .
P2 C65 1.799(5) .
C75 C76 1.364(7) .
C75 C74 1.369(8) .
C75 H75 0.9300 .
C73 C72 1.376(7) .
C73 C74 1.397(8) .
C73 H73 0.9300 .
C72 C71 1.391(7) .
C72 H72 0.9300 .
C71 C76 1.403(7) .
C74 H74 0.9300 .
C77 C78 1.393(6) .
C77 C82 1.398(7) .
C82 C81 1.378(7) .
C82 H82 0.9300 .
C49 C50 1.382(8) .
C49 H49 0.9300 .
C76 H76 0.9300 .
C65 C66 1.387(7) .
C65 C70 1.393(6) .
C78 C79 1.383(7) .
C78 H78 0.9300 .
C83 C84 1.396(7) .
C83 C88 1.397(7) .
C66 C67 1.383(7) .
C66 H66 0.9300 .
C70 C69 1.385(7) .
C70 H70 0.9300 .
C81 C80 1.381(7) .
C81 H81 0.9300 .
C79 C80 1.384(7) .
C79 H79 0.9300 .
C84 C85 1.379(7) .
C84 H84 0.9300 .
C50 C51 1.377(7) .
C50 H50 0.9300 .
C80 H80 0.9300 .
C67 C68 1.385(8) .
C67 H67 0.9300 .
C69 C68 1.376(8) .
C69 H69 0.9300 .
C86 C85 1.367(8) .
C86 C87 1.370(9) .
C86 H86 0.9300 .
C51 H51 0.9300 .
C87 C88 1.386(7) .
C87 H87 0.9300 .
C85 H85 0.9300 .
C88 H88 0.9300 .
C68 H68 0.9300 .
O1 C89 1.210(6) .
N5 C89 1.337(6) .
N5 C90 1.445(7) .
N5 C91 1.451(7) .
C89 H89 0.9300 .
C91 H91A 0.9600 .
C91 H91B 0.9600 .
C91 H91C 0.9600 .
C90 H90A 0.9600 .
C90 H90B 0.9600 .
C90 H90C 0.9600 .
C93 O2 1.341(12) .
C93 C93 1.55(2) 2_556
C93 N7 1.741(16) 2_556
N6 C95 1.354(8) 2_556
N6 C95 1.354(8) .
N6 C94 1.468(12) .
C95 O3 1.269(11) .

loop_
_geom_hbond_atom_site_label_D
_geom_hbond_atom_site_label_H
_geom_hbond_atom_site_label_A
_geom_hbond_distance_DH
_geom_hbond_distance_HA
_geom_hbond_distance_DA
_geom_hbond_angle_DHA
_geom_hbond_site_symmetry_A
C76 H76 S2 0.93 2.99 3.769(6) 142.9 1_545
C61 H61 S1 0.93 2.94 3.801(5) 154.8 1_545
C60 H60 S3 0.93 2.91 3.722(5) 147.3 1_545
C54 H54 O1 0.93 2.62 3.469(6) 152.9 6_566
C48 H48 O1 0.93 2.68 3.583(6) 164.6 6_566
C50 H50 N4 0.93 2.72 3.576(6) 153.8 3_545
C12 H12 O1 0.93 2.68 3.316(6) 125.8 1_556
